data_4334044
loop_
_publ_author_name
'Katharine A. Smart'
'Mary Grellier'
'Laure Vendier'
'Sax A. Mason'
'Silvia C. Capelli'
'Alberto Albinati'
'Sylviane Sabo-Etienne'

_publ_contact_author
;
Sylviane Sabo-Etienne
;
_publ_contact_author_address
;
Laboratoire de Chimie de Coordination
205 Route de Narbonne
31077 Toulouse Cedex 04
;
_publ_contact_author_email Sylviane.Sabo@lcc-toulouse.fr
_publ_section_title
;
 Step-by-Step Introduction of Silazane Moieties at Ruthenium: Different
 Extents of Ru-H-Si Bond Activation
;
_journal_name_full 'Inorganic Chemistry'
_journal_page_first 2654
_journal_page_last 2661
_journal_paper_doi 10.1021/ic302682f
_journal_volume 52
_journal_year 2013
_chemical_absolute_configuration ad
_chemical_compound_source 'synthesis as described'
_chemical_formula_moiety 'C32 H12 B F24, C24 H41 N6 Ru Si3'
_chemical_formula_sum 'C56 H53 B F24 N6 Ru Si3'
_chemical_formula_weight 1462.19
_chemical_name_systematic
;
 ?
;
_space_group_IT_number 7
_symmetry_cell_setting monoclinic
_symmetry_Int_Tables_number 7
_symmetry_space_group_name_Hall 'P -2yac'
_symmetry_space_group_name_H-M 'P 1 n 1'
_atom_sites_solution_hydrogens geom
_atom_sites_solution_primary direct
_atom_sites_solution_secondary difmap
_cell_angle_alpha 90
_cell_angle_beta 94.385(2)
_cell_angle_gamma 90
_cell_formula_units_Z 2
_cell_length_a 13.9065(3)
_cell_length_b 12.1742(3)
_cell_length_c 18.3076(4)
_cell_measurement_reflns_used 21738
_cell_measurement_temperature 100(2)
_cell_measurement_theta_max 29.3051
_cell_measurement_theta_min 2.934
_cell_measurement_wavelength 0.71073
_cell_volume 3090.41(12)
_computing_cell_refinement
;
        CrysAlisPro, Agilent Technologies,
        Version 1.171.35.19 (release 27-10-2011 CrysAlis171 .NET)
        (compiled Oct 27 2011,15:02:11)
;
_computing_data_collection
;
        CrysAlisPro, Agilent Technologies,
        Version 1.171.35.19 (release 27-10-2011 CrysAlis171 .NET)
        (compiled Oct 27 2011,15:02:11)
;
_computing_data_reduction
;
        CrysAlisPro, Agilent Technologies,
        Version 1.171.35.19 (release 27-10-2011 CrysAlis171 .NET)
        (compiled Oct 27 2011,15:02:11)
;
_computing_molecular_graphics 'Ortep-3 for Windows (Farrugia, 1997)'
_computing_publication_material 'WinGX publication routines (Farrugia, 1999)'
_computing_structure_refinement 'SHELXL-97 (Sheldrick, 2008)'
_computing_structure_solution 'SIR92 (Giacovazzo et al, 1993)'
_diffrn_ambient_temperature 100(2)
_diffrn_detector_area_resol_mean 16.1978
_diffrn_measured_fraction_theta_full 0.999
_diffrn_measured_fraction_theta_max 0.999
_diffrn_measurement_device_type 'Xcalibur, Eos, Gemini ultra'
_diffrn_measurement_method '\w scans'
_diffrn_orient_matrix_UB_11 -0.0048465
_diffrn_orient_matrix_UB_12 0.0201763
_diffrn_orient_matrix_UB_13 0.0358687
_diffrn_orient_matrix_UB_21 0.042602
_diffrn_orient_matrix_UB_22 0.031558
_diffrn_orient_matrix_UB_23 -0.0019954
_diffrn_orient_matrix_UB_31 -0.0279501
_diffrn_orient_matrix_UB_32 0.044522
_diffrn_orient_matrix_UB_33 -0.0148333
_diffrn_radiation_monochromator graphite
_diffrn_radiation_probe x-ray
_diffrn_radiation_type MoK\a
_diffrn_radiation_wavelength 0.71073
_diffrn_reflns_av_R_equivalents 0.0429
_diffrn_reflns_av_unetI/netI 0.0314
_diffrn_reflns_limit_h_max 17
_diffrn_reflns_limit_h_min -17
_diffrn_reflns_limit_k_max 15
_diffrn_reflns_limit_k_min -15
_diffrn_reflns_limit_l_max 22
_diffrn_reflns_limit_l_min -22
_diffrn_reflns_number 61811
_diffrn_reflns_theta_full 26.37
_diffrn_reflns_theta_max 26.37
_diffrn_reflns_theta_min 2.94
_exptl_absorpt_coefficient_mu 0.428
_exptl_absorpt_correction_T_max 0.9886
_exptl_absorpt_correction_T_min 0.9265
_exptl_absorpt_correction_type multi-scan
_exptl_absorpt_process_details
;
        CrysAlisPro, Agilent Technologies,
        Version 1.171.35.19 (release 27-10-2011 CrysAlis171 .NET)
        (compiled Oct 27 2011,15:02:11)
        empirical absorption correction using spherical harmonics,
 implemented in SCALE3 ABSPACK scaling algorithm.
;
_exptl_crystal_colour 'pale yellow'
_exptl_crystal_density_diffrn 1.571
_exptl_crystal_description platelet
_exptl_crystal_F_000 1476
_exptl_crystal_size_max 0.17
_exptl_crystal_size_mid 0.1
_exptl_crystal_size_min 0.02
_refine_diff_density_max 0.949
_refine_diff_density_min -0.413
_refine_diff_density_rms 0.059
_refine_ls_abs_structure_details 'Flack H D (1983), Acta Cryst. A39, 876-881'
_refine_ls_abs_structure_Flack -0.047(15)
_refine_ls_extinction_method none
_refine_ls_goodness_of_fit_ref 1.041
_refine_ls_hydrogen_treatment mixed
_refine_ls_matrix_type full
_refine_ls_number_parameters 837
_refine_ls_number_reflns 12620
_refine_ls_number_restraints 2
_refine_ls_restrained_S_all 1.041
_refine_ls_R_factor_all 0.0399
_refine_ls_R_factor_gt 0.0345
_refine_ls_shift/su_max 0.004
_refine_ls_shift/su_mean 0
_refine_ls_structure_factor_coef Fsqd
_refine_ls_weighting_details 'calc w=1/[\s^2^(Fo^2^)+(0.0387P)^2^+2.8913P] where P=(Fo^2^+2Fc^2^)/3'
_refine_ls_weighting_scheme calc
_refine_ls_wR_factor_gt 0.0809
_refine_ls_wR_factor_ref 0.0854
_reflns_number_gt 11747
_reflns_number_total 12620
_reflns_threshold_expression >2\s(I)
_cod_data_source_file ic302682f_si_002_5.cif
_cod_data_source_block KSO070212
_cod_database_code 4334044

loop_
_symmetry_equiv_pos_as_xyz
'x, y, z'
'x+1/2, -y, z+1/2'

loop_
_atom_site_label
_atom_site_type_symbol
_atom_site_fract_x
_atom_site_fract_y
_atom_site_fract_z
_atom_site_U_iso_or_equiv
_atom_site_adp_type
_atom_site_occupancy
_atom_site_symmetry_multiplicity
_atom_site_calc_flag
_atom_site_refinement_flags
C1 C 0.3920(2) 0.2060(3) 0.28417(17) 0.0238(7) Uani 1 1 d .
H1 H 0.4287 0.2379 0.2479 0.029 Uiso 1 1 calc R
C2 C 0.3032(2) 0.1642(3) 0.26213(19) 0.0275(7) Uani 1 1 d .
H2 H 0.2788 0.1675 0.2123 0.033 Uiso 1 1 calc R
C3 C 0.2500(2) 0.1165(3) 0.3151(2) 0.0317(8) Uani 1 1 d .
H3 H 0.1885 0.0854 0.3018 0.038 Uiso 1 1 calc R
C4 C 0.2872(2) 0.1149(3) 0.38678(19) 0.0295(7) Uani 1 1 d .
H4 H 0.2508 0.083 0.4232 0.035 Uiso 1 1 calc R
C5 C 0.3786(2) 0.1600(3) 0.40701(17) 0.0238(6) Uani 1 1 d .
C6 C 0.3617(3) 0.1151(4) 0.5337(2) 0.0398(9) Uani 1 1 d .
H6A H 0.3032 0.1587 0.5382 0.06 Uiso 1 1 calc R
H6B H 0.4009 0.1155 0.5806 0.06 Uiso 1 1 calc R
H6C H 0.3438 0.0394 0.5206 0.06 Uiso 1 1 calc R
C7 C 0.5102(4) 0.3189(4) 0.5795(2) 0.0507(11) Uani 1 1 d .
H7A H 0.4594 0.3709 0.5628 0.076 Uiso 1 1 calc R
H7B H 0.5697 0.3592 0.5937 0.076 Uiso 1 1 calc R
H7C H 0.4901 0.2777 0.6217 0.076 Uiso 1 1 calc R
C8 C 0.6064(3) 0.1059(4) 0.5462(2) 0.0418(9) Uani 1 1 d .
H8A H 0.5771 0.0804 0.5902 0.063 Uiso 1 1 calc R
H8B H 0.6719 0.1323 0.5598 0.063 Uiso 1 1 calc R
H8C H 0.6089 0.0451 0.5114 0.063 Uiso 1 1 calc R
C11 C 0.6663(2) 0.2611(3) 0.23427(18) 0.0263(7) Uani 1 1 d .
H11 H 0.6975 0.2023 0.2607 0.032 Uiso 1 1 calc R
C12 C 0.6953(3) 0.2842(3) 0.16611(18) 0.0294(7) Uani 1 1 d .
H12 H 0.7444 0.2427 0.1456 0.035 Uiso 1 1 calc R
C13 C 0.6498(3) 0.3710(3) 0.12808(18) 0.0335(8) Uani 1 1 d .
H13 H 0.6685 0.3905 0.0809 0.04 Uiso 1 1 calc R
C14 C 0.5788(3) 0.4279(3) 0.15821(18) 0.0301(7) Uani 1 1 d .
H14 H 0.5465 0.4857 0.1316 0.036 Uiso 1 1 calc R
C15 C 0.5529(2) 0.4011(3) 0.22917(17) 0.0225(6) Uani 1 1 d .
C16 C 0.4352(3) 0.5481(3) 0.2229(2) 0.0383(9) Uani 1 1 d .
H16A H 0.4824 0.6026 0.209 0.057 Uiso 1 1 calc R
H16B H 0.3897 0.5829 0.254 0.057 Uiso 1 1 calc R
H16C H 0.4 0.5189 0.1787 0.057 Uiso 1 1 calc R
C17 C 0.3535(3) 0.4608(3) 0.3812(2) 0.0354(8) Uani 1 1 d .
H17A H 0.3259 0.5318 0.3653 0.053 Uiso 1 1 calc R
H17B H 0.3492 0.4524 0.4341 0.053 Uiso 1 1 calc R
H17C H 0.3175 0.4015 0.3553 0.053 Uiso 1 1 calc R
C18 C 0.5466(3) 0.5814(3) 0.3951(2) 0.0332(8) Uani 1 1 d .
H18A H 0.6128 0.581 0.3802 0.05 Uiso 1 1 calc R
H18B H 0.5479 0.5831 0.4487 0.05 Uiso 1 1 calc R
H18C H 0.5127 0.6465 0.3748 0.05 Uiso 1 1 calc R
C21 C 0.5897(2) 0.0379(3) 0.33730(17) 0.0229(6) Uani 1 1 d .
H21 H 0.5286 0.0529 0.3124 0.028 Uiso 1 1 calc R
C22 C 0.6244(2) -0.0675(3) 0.33575(18) 0.0274(7) Uani 1 1 d .
H22 H 0.589 -0.1235 0.3095 0.033 Uiso 1 1 calc R
C23 C 0.7125(3) -0.0903(3) 0.37357(18) 0.0291(7) Uani 1 1 d .
H23 H 0.737 -0.1632 0.3751 0.035 Uiso 1 1 calc R
C24 C 0.7638(3) -0.0077(3) 0.40854(18) 0.0316(8) Uani 1 1 d .
H24 H 0.8244 -0.0229 0.434 0.038 Uiso 1 1 calc R
C25 C 0.7268(2) 0.1008(3) 0.40700(17) 0.0258(7) Uani 1 1 d .
C26 C 0.8692(3) 0.1637(4) 0.4778(3) 0.0507(12) Uani 1 1 d .
H26A H 0.8613 0.1094 0.5164 0.076 Uiso 1 1 calc R
H26B H 0.8953 0.2319 0.4998 0.076 Uiso 1 1 calc R
H26C H 0.9138 0.135 0.4435 0.076 Uiso 1 1 calc R
C27 C 0.7522(3) 0.3840(4) 0.5264(2) 0.0430(10) Uani 1 1 d .
H27A H 0.7287 0.3328 0.5623 0.064 Uiso 1 1 calc R
H27B H 0.7166 0.4533 0.5279 0.064 Uiso 1 1 calc R
H27C H 0.8211 0.3978 0.538 0.064 Uiso 1 1 calc R
C28 C 0.8134(3) 0.3994(4) 0.3730(3) 0.0461(10) Uani 1 1 d .
H28A H 0.8809 0.3891 0.3912 0.069 Uiso 1 1 calc R
H28B H 0.7975 0.4778 0.3735 0.069 Uiso 1 1 calc R
H28C H 0.8038 0.3714 0.3228 0.069 Uiso 1 1 calc R
C51 C 0.0186(2) 0.7636(3) 0.44897(16) 0.0204(6) Uani 1 1 d .
C52 C -0.0679(2) 0.7228(3) 0.47326(17) 0.0224(6) Uani 1 1 d .
H52 H -0.0989 0.6631 0.4477 0.027 Uiso 1 1 calc R
C53 C -0.1098(2) 0.7667(3) 0.53338(17) 0.0250(7) Uani 1 1 d .
C54 C -0.0647(2) 0.8516(3) 0.57403(17) 0.0243(7) Uani 1 1 d .
H54 H -0.0924 0.8807 0.6158 0.029 Uiso 1 1 calc R
C55 C 0.0212(2) 0.8922(3) 0.55197(16) 0.0229(6) Uani 1 1 d .
C56 C 0.0603(2) 0.8508(3) 0.48999(16) 0.0207(6) Uani 1 1 d .
H56 H 0.1178 0.883 0.4748 0.025 Uiso 1 1 calc R
C57 C -0.2033(3) 0.7215(3) 0.55576(19) 0.0321(8) Uani 1 1 d .
C58 C 0.0715(2) 0.9831(3) 0.59510(17) 0.0250(7) Uani 1 1 d .
C61 C -0.0200(2) 0.7765(2) 0.31068(16) 0.0185(6) Uani 1 1 d .
C62 C -0.1022(2) 0.7225(2) 0.28005(16) 0.0196(6) Uani 1 1 d .
H62 H -0.1097 0.6464 0.2896 0.024 Uiso 1 1 calc R
C63 C -0.1731(2) 0.7764(3) 0.23619(16) 0.0220(6) Uani 1 1 d .
C64 C -0.1661(2) 0.8876(3) 0.22078(16) 0.0226(6) Uani 1 1 d .
H64 H -0.2149 0.9243 0.1909 0.027 Uiso 1 1 calc R
C65 C -0.0855(2) 0.9433(3) 0.25050(17) 0.0232(6) Uani 1 1 d .
C66 C -0.0141(2) 0.8894(3) 0.29443(16) 0.0216(6) Uani 1 1 d .
H66 H 0.0402 0.93 0.3141 0.026 Uiso 1 1 calc R
C67 C -0.2598(3) 0.7116(3) 0.20671(19) 0.0290(7) Uani 1 1 d .
C68 C -0.0725(3) 1.0630(3) 0.2360(2) 0.0321(8) Uani 1 1 d .
C71 C 0.0611(2) 0.5882(3) 0.36331(15) 0.0207(6) Uani 1 1 d .
C72 C 0.0751(2) 0.5168(3) 0.42285(16) 0.0213(6) Uani 1 1 d .
H72 H 0.075 0.5456 0.4711 0.026 Uiso 1 1 calc R
C73 C 0.0892(2) 0.4042(3) 0.41368(18) 0.0221(6) Uani 1 1 d .
C74 C 0.0875(2) 0.3584(3) 0.34471(18) 0.0237(6) Uani 1 1 d .
H74 H 0.0962 0.2816 0.3385 0.028 Uiso 1 1 calc R
C75 C 0.0729(2) 0.4271(3) 0.28490(17) 0.0241(7) Uani 1 1 d .
C76 C 0.0609(2) 0.5397(3) 0.29384(17) 0.0215(6) Uani 1 1 d .
H76 H 0.0523 0.585 0.2516 0.026 Uiso 1 1 calc R
C77 C 0.1104(2) 0.3356(3) 0.48082(19) 0.0278(7) Uani 1 1 d .
C78 C 0.0667(3) 0.3794(3) 0.2085(2) 0.0371(9) Uani 1 1 d .
C81 C 0.1691(2) 0.7600(3) 0.36311(17) 0.0208(6) Uani 1 1 d .
C82 C 0.2374(2) 0.7522(3) 0.42349(16) 0.0205(6) Uani 1 1 d .
H82 H 0.2174 0.7238 0.4682 0.025 Uiso 1 1 calc R
C83 C 0.3325(2) 0.7842(2) 0.42080(16) 0.0199(6) Uani 1 1 d .
C84 C 0.3664(2) 0.8220(3) 0.35592(17) 0.0234(6) Uani 1 1 d .
H84 H 0.4315 0.8446 0.3535 0.028 Uiso 1 1 calc R
C85 C 0.3006(2) 0.8254(3) 0.29433(16) 0.0213(6) Uani 1 1 d .
C86 C 0.2045(2) 0.7956(3) 0.29819(16) 0.0200(6) Uani 1 1 d .
H86 H 0.1618 0.7999 0.2552 0.024 Uiso 1 1 calc R
C87 C 0.3974(2) 0.7786(3) 0.49027(18) 0.0263(7) Uani 1 1 d .
C88 C 0.3344(2) 0.8593(3) 0.22155(18) 0.0296(7) Uani 1 1 d .
NA N 0.43148(18) 0.2050(2) 0.35482(14) 0.0200(5) Uani 1 1 d .
N2 N 0.4173(2) 0.1624(2) 0.47685(15) 0.0275(6) Uani 1 1 d .
NB N 0.59667(18) 0.3160(2) 0.26644(14) 0.0207(5) Uani 1 1 d .
N4 N 0.4853(2) 0.4583(2) 0.26314(15) 0.0276(6) Uani 1 1 d .
NC N 0.63773(18) 0.1220(2) 0.37241(14) 0.0209(5) Uani 1 1 d .
N6 N 0.7752(2) 0.1859(3) 0.43835(18) 0.0357(7) Uani 1 1 d .
SiB Si 0.53227(7) 0.22059(8) 0.50302(5) 0.0270(2) Uani 1 1 d .
SiC Si 0.48250(6) 0.45476(7) 0.35991(5) 0.02425(19) Uani 1 1 d .
SiA Si 0.73347(7) 0.32320(8) 0.43301(5) 0.0297(2) Uani 1 1 d .
Ru Ru 0.567471(13) 0.285929(19) 0.383667(12) 0.02022(6) Uani 1 1 d .
B1 B 0.0577(3) 0.7209(3) 0.37187(19) 0.0215(8) Uani 1 1 d .
F1 F -0.19010(17) 0.6558(2) 0.61425(13) 0.0479(6) Uani 1 1 d .
F2 F -0.25166(17) 0.6646(2) 0.50307(13) 0.0509(6) Uani 1 1 d .
F3 F -0.26274(16) 0.8016(2) 0.57489(13) 0.0420(5) Uani 1 1 d .
F4 F 0.16338(17) 0.9950(2) 0.58053(15) 0.0603(8) Uani 1 1 d .
F5 F 0.02910(18) 1.07992(18) 0.58391(13) 0.0467(6) Uani 1 1 d .
F6 F 0.07342(19) 0.96618(19) 0.66709(11) 0.0441(6) Uani 1 1 d .
F7 F -0.31106(18) 0.6753(3) 0.26071(13) 0.0535(7) Uani 1 1 d .
F8 F -0.23506(17) 0.6234(2) 0.16952(14) 0.0489(6) Uani 1 1 d .
F9 F -0.32037(16) 0.7694(2) 0.16187(14) 0.0473(6) Uani 1 1 d .
F10 F -0.0404(4) 1.1179(2) 0.29057(17) 0.1172(18) Uani 1 1 d .
F11 F -0.0095(3) 1.0784(2) 0.1848(2) 0.0866(11) Uani 1 1 d .
F12 F -0.1497(2) 1.1089(2) 0.2048(2) 0.0905(12) Uani 1 1 d .
F13 F 0.04900(17) 0.35548(18) 0.53240(11) 0.0383(5) Uani 1 1 d .
F14 F 0.19892(17) 0.3527(2) 0.51202(14) 0.0547(7) Uani 1 1 d .
F15 F 0.10380(18) 0.22721(16) 0.46671(12) 0.0420(6) Uani 1 1 d .
F16 F 0.10617(19) 0.28258(17) 0.20434(12) 0.0452(6) Uani 1 1 d .
F17 F -0.0231(2) 0.3695(4) 0.18132(18) 0.1051(16) Uani 1 1 d .
F18 F 0.1107(3) 0.4432(2) 0.16236(14) 0.0896(13) Uani 1 1 d .
F19 F 0.48579(15) 0.8165(2) 0.48294(11) 0.0414(5) Uani 1 1 d .
F20 F 0.40745(17) 0.6751(2) 0.51551(12) 0.0392(5) Uani 1 1 d .
F21 F 0.36026(16) 0.8349(2) 0.54442(11) 0.0410(5) Uani 1 1 d .
F22 F 0.3394(2) 0.77619(19) 0.17564(12) 0.0522(7) Uani 1 1 d .
F23 F 0.41986(17) 0.9097(3) 0.22804(13) 0.0657(9) Uani 1 1 d .
F24 F 0.27466(17) 0.93188(18) 0.18634(11) 0.0378(5) Uani 1 1 d .
HA H 0.637(3) 0.385(4) 0.398(2) 0.051(12) Uiso 1 1 d .
HB H 0.514(3) 0.351(4) 0.435(2) 0.048(12) Uiso 1 1 d .

loop_
_atom_site_aniso_label
_atom_site_aniso_U_11
_atom_site_aniso_U_22
_atom_site_aniso_U_33
_atom_site_aniso_U_23
_atom_site_aniso_U_13
_atom_site_aniso_U_12
C1 0.0255(16) 0.0252(16) 0.0208(15) -0.0026(12) 0.0021(12) 0.0042(13)
C2 0.0269(17) 0.0260(17) 0.0292(17) -0.0046(14) -0.0004(13) 0.0021(14)
C3 0.0219(16) 0.0303(19) 0.043(2) -0.0059(16) 0.0029(14) -0.0010(14)
C4 0.0263(17) 0.0267(18) 0.0365(19) 0.0035(14) 0.0091(14) 0.0028(14)
C5 0.0246(16) 0.0208(16) 0.0270(16) 0.0015(13) 0.0090(13) 0.0060(13)
C6 0.040(2) 0.048(2) 0.0334(19) 0.0168(17) 0.0137(16) 0.0010(18)
C7 0.073(3) 0.055(3) 0.0253(19) -0.0130(18) 0.015(2) -0.007(2)
C8 0.040(2) 0.059(3) 0.0267(18) 0.0157(17) -0.0003(15) 0.0024(19)
C11 0.0271(16) 0.0281(17) 0.0239(16) 0.0041(13) 0.0030(13) 0.0023(14)
C12 0.0324(18) 0.0356(19) 0.0211(16) -0.0016(14) 0.0073(13) 0.0021(15)
C13 0.044(2) 0.039(2) 0.0187(15) 0.0003(14) 0.0067(14) 0.0007(17)
C14 0.0386(19) 0.0305(19) 0.0207(16) 0.0036(13) 0.0000(13) 0.0008(15)
C15 0.0236(15) 0.0209(15) 0.0222(15) -0.0009(12) -0.0023(12) -0.0029(12)
C16 0.043(2) 0.036(2) 0.0360(19) 0.0071(16) 0.0018(16) 0.0170(17)
C17 0.0295(19) 0.035(2) 0.043(2) -0.0011(16) 0.0088(15) 0.0054(16)
C18 0.037(2) 0.0243(17) 0.038(2) -0.0062(15) 0.0029(16) 0.0028(14)
C21 0.0230(15) 0.0253(16) 0.0206(15) 0.0000(12) 0.0025(12) 0.0012(13)
C22 0.0294(17) 0.0258(17) 0.0277(16) -0.0025(13) 0.0057(13) -0.0010(14)
C23 0.0391(19) 0.0254(17) 0.0234(16) 0.0024(13) 0.0060(14) 0.0105(15)
C24 0.0328(19) 0.038(2) 0.0228(16) 0.0027(14) -0.0050(14) 0.0110(15)
C25 0.0216(16) 0.0323(18) 0.0235(16) 0.0011(13) 0.0005(12) 0.0054(13)
C26 0.036(2) 0.051(3) 0.060(3) -0.014(2) -0.029(2) 0.011(2)
C27 0.047(2) 0.042(2) 0.038(2) -0.0130(17) -0.0133(17) -0.0033(19)
C28 0.030(2) 0.052(3) 0.056(3) 0.002(2) -0.0041(17) -0.0098(19)
C51 0.0236(15) 0.0224(15) 0.0146(14) 0.0020(11) -0.0024(12) 0.0023(13)
C52 0.0237(16) 0.0229(17) 0.0200(15) -0.0012(12) -0.0025(12) -0.0026(13)
C53 0.0235(16) 0.0300(18) 0.0213(16) 0.0011(13) 0.0010(12) -0.0029(13)
C54 0.0266(16) 0.0286(17) 0.0177(14) -0.0016(12) 0.0017(12) 0.0004(13)
C55 0.0252(16) 0.0237(16) 0.0191(15) -0.0007(12) -0.0020(12) 0.0026(13)
C56 0.0185(14) 0.0223(16) 0.0210(15) 0.0027(12) 0.0002(11) -0.0005(12)
C57 0.0321(19) 0.038(2) 0.0268(17) -0.0015(15) 0.0093(14) -0.0065(16)
C58 0.0255(16) 0.0276(18) 0.0220(15) -0.0023(13) 0.0018(12) 0.0021(13)
C61 0.0195(14) 0.0215(15) 0.0149(13) -0.0001(11) 0.0043(11) 0.0017(12)
C62 0.0247(15) 0.0193(15) 0.0152(14) -0.0007(11) 0.0035(11) 0.0003(12)
C63 0.0238(15) 0.0274(17) 0.0151(14) -0.0053(12) 0.0033(12) 0.0003(13)
C64 0.0237(15) 0.0280(17) 0.0163(14) 0.0027(12) 0.0025(11) 0.0089(13)
C65 0.0264(16) 0.0236(16) 0.0202(15) 0.0033(12) 0.0061(12) 0.0055(13)
C66 0.0231(15) 0.0218(15) 0.0200(15) -0.0004(12) 0.0024(12) -0.0016(12)
C67 0.0271(17) 0.0348(19) 0.0247(17) -0.0026(14) -0.0003(13) 0.0009(15)
C68 0.0321(18) 0.0259(18) 0.038(2) 0.0080(15) 0.0026(15) 0.0057(15)
C71 0.0184(14) 0.0225(16) 0.0207(16) -0.0017(11) -0.0005(13) 0.0004(12)
C72 0.0191(14) 0.0255(17) 0.0193(15) -0.0008(12) 0.0010(11) -0.0021(12)
C73 0.0183(14) 0.0184(15) 0.0297(16) 0.0048(12) 0.0030(12) -0.0009(12)
C74 0.0213(15) 0.0186(16) 0.0314(17) -0.0002(13) 0.0026(13) 0.0025(13)
C75 0.0265(16) 0.0244(16) 0.0217(16) -0.0045(13) 0.0036(12) 0.0032(13)
C76 0.0237(15) 0.0221(15) 0.0184(15) 0.0028(12) 0.0002(12) 0.0029(12)
C77 0.0311(17) 0.0214(16) 0.0312(17) 0.0039(13) 0.0051(14) 0.0011(14)
C78 0.053(2) 0.031(2) 0.0276(19) -0.0047(15) 0.0010(16) 0.0128(17)
C81 0.0244(16) 0.0176(15) 0.0203(15) -0.0012(11) 0.0004(12) 0.0023(12)
C82 0.0266(16) 0.0202(15) 0.0148(14) -0.0014(11) 0.0026(11) 0.0020(12)
C83 0.0225(15) 0.0176(15) 0.0193(14) -0.0034(11) -0.0006(11) 0.0041(12)
C84 0.0193(15) 0.0251(16) 0.0255(16) -0.0017(13) 0.0008(12) -0.0009(13)
C85 0.0258(16) 0.0210(15) 0.0177(14) -0.0030(12) 0.0046(12) -0.0010(12)
C86 0.0215(15) 0.0198(15) 0.0181(14) -0.0003(12) -0.0025(11) 0.0008(12)
C87 0.0271(17) 0.0317(18) 0.0200(15) -0.0019(13) 0.0010(12) 0.0009(14)
C88 0.0280(17) 0.0371(19) 0.0236(16) 0.0005(14) 0.0010(13) -0.0077(15)
NA 0.0198(13) 0.0195(13) 0.0211(13) -0.0029(10) 0.0029(10) 0.0006(10)
N2 0.0284(14) 0.0304(16) 0.0244(14) 0.0046(11) 0.0057(11) 0.0005(12)
NB 0.0212(13) 0.0227(13) 0.0182(12) -0.0020(10) 0.0017(10) 0.0021(10)
N4 0.0310(15) 0.0252(14) 0.0260(14) 0.0019(11) -0.0008(11) 0.0058(12)
NC 0.0191(12) 0.0220(13) 0.0218(13) 0.0019(10) 0.0031(10) 0.0032(10)
N6 0.0261(15) 0.0370(17) 0.0417(18) -0.0063(14) -0.0125(13) 0.0043(13)
SiB 0.0322(5) 0.0327(5) 0.0161(4) -0.0009(4) 0.0025(3) 0.0009(4)
SiC 0.0238(4) 0.0223(4) 0.0270(5) -0.0025(4) 0.0042(3) 0.0018(4)
SiA 0.0279(5) 0.0295(5) 0.0303(5) -0.0043(4) -0.0064(4) -0.0006(4)
Ru 0.02179(11) 0.02214(11) 0.01670(10) -0.00181(11) 0.00116(8) 0.00048(12)
B1 0.0247(19) 0.0203(16) 0.020(2) -0.0012(13) 0.0027(15) -0.0031(15)
F1 0.0485(14) 0.0506(15) 0.0468(13) 0.0154(11) 0.0177(11) -0.0088(11)
F2 0.0381(13) 0.0692(17) 0.0472(14) -0.0205(12) 0.0155(10) -0.0289(12)
F3 0.0272(11) 0.0525(14) 0.0482(13) -0.0049(11) 0.0158(10) -0.0020(10)
F4 0.0350(12) 0.0800(19) 0.0682(17) -0.0497(15) 0.0185(11) -0.0232(13)
F5 0.0598(15) 0.0234(11) 0.0524(14) 0.0007(10) -0.0256(11) -0.0025(10)
F6 0.0736(16) 0.0373(12) 0.0200(10) -0.0053(9) -0.0066(10) -0.0046(11)
F7 0.0420(14) 0.0813(19) 0.0372(13) 0.0017(12) 0.0036(10) -0.0308(13)
F8 0.0415(13) 0.0458(14) 0.0571(15) -0.0257(11) -0.0110(11) 0.0002(11)
F9 0.0350(12) 0.0486(14) 0.0543(14) 0.0015(11) -0.0218(10) -0.0003(11)
F10 0.263(6) 0.0208(13) 0.0590(19) 0.0044(13) -0.047(3) -0.018(2)
F11 0.108(3) 0.0422(16) 0.118(3) 0.0193(17) 0.061(2) -0.0038(17)
F12 0.071(2) 0.0400(16) 0.154(3) 0.0409(19) -0.034(2) 0.0043(14)
F13 0.0555(14) 0.0343(12) 0.0270(11) 0.0099(9) 0.0144(10) 0.0094(10)
F14 0.0392(13) 0.0710(18) 0.0511(14) 0.0344(13) -0.0155(11) -0.0085(12)
F15 0.0623(15) 0.0234(11) 0.0428(13) 0.0120(9) 0.0195(11) 0.0110(10)
F16 0.0730(17) 0.0275(11) 0.0358(12) -0.0096(9) 0.0080(11) 0.0150(11)
F17 0.069(2) 0.174(4) 0.0661(19) -0.079(2) -0.0360(16) 0.055(2)
F18 0.208(4) 0.0336(14) 0.0330(13) -0.0019(11) 0.0462(19) 0.0043(19)
F19 0.0281(11) 0.0648(15) 0.0302(11) 0.0015(10) -0.0055(8) -0.0108(10)
F20 0.0446(13) 0.0420(13) 0.0294(11) 0.0093(10) -0.0071(9) 0.0084(11)
F21 0.0453(13) 0.0540(14) 0.0231(10) -0.0135(10) -0.0012(9) 0.0080(11)
F22 0.090(2) 0.0401(14) 0.0299(12) 0.0033(10) 0.0281(13) 0.0194(13)
F23 0.0388(13) 0.123(3) 0.0346(12) 0.0241(14) -0.0006(10) -0.0341(15)
F24 0.0538(13) 0.0346(11) 0.0253(10) 0.0086(9) 0.0045(9) 0.0023(10)

loop_
_atom_type_symbol
_atom_type_description
_atom_type_scat_dispersion_real
_atom_type_scat_dispersion_imag
_atom_type_scat_source
C C 0.0033 0.0016 'International Tables Vol C Tables 4.2.6.8 and 6.1.1.4'
H H 0 0 'International Tables Vol C Tables 4.2.6.8 and 6.1.1.4'
N N 0.0061 0.0033 'International Tables Vol C Tables 4.2.6.8 and 6.1.1.4'
Si Si 0.0817 0.0704 'International Tables Vol C Tables 4.2.6.8 and 6.1.1.4'
Ru Ru -1.2594 0.8363 'International Tables Vol C Tables 4.2.6.8 and 6.1.1.4'
B B 0.0013 0.0007 'International Tables Vol C Tables 4.2.6.8 and 6.1.1.4'
F F 0.0171 0.0103 'International Tables Vol C Tables 4.2.6.8 and 6.1.1.4'

loop_
_geom_angle_atom_site_label_1
_geom_angle_atom_site_label_2
_geom_angle_atom_site_label_3
_geom_angle
NA C1 C2 124.4(3)
NA C1 H1 117.8
C2 C1 H1 117.8
C1 C2 C3 117.8(3)
C1 C2 H2 121.1
C3 C2 H2 121.1
C4 C3 C2 119.3(3)
C4 C3 H3 120.3
C2 C3 H3 120.3
C3 C4 C5 120.8(3)
C3 C4 H4 119.6
C5 C4 H4 119.6
N2 C5 NA 117.3(3)
N2 C5 C4 123.0(3)
NA C5 C4 119.8(3)
N2 C6 H6A 109.5
N2 C6 H6B 109.5
H6A C6 H6B 109.5
N2 C6 H6C 109.5
H6A C6 H6C 109.5
H6B C6 H6C 109.5
SiB C7 H7A 109.5
SiB C7 H7B 109.5
H7A C7 H7B 109.5
SiB C7 H7C 109.5
H7A C7 H7C 109.5
H7B C7 H7C 109.5
SiB C8 H8A 109.5
SiB C8 H8B 109.5
H8A C8 H8B 109.5
SiB C8 H8C 109.5
H8A C8 H8C 109.5
H8B C8 H8C 109.5
NB C11 C12 124.5(3)
NB C11 H11 117.7
C12 C11 H11 117.7
C11 C12 C13 117.3(3)
C11 C12 H12 121.3
C13 C12 H12 121.3
C14 C13 C12 120.1(3)
C14 C13 H13 120
C12 C13 H13 120
C13 C14 C15 120.0(3)
C13 C14 H14 120
C15 C14 H14 120
N4 C15 NB 117.4(3)
N4 C15 C14 122.5(3)
NB C15 C14 120.1(3)
N4 C16 H16A 109.5
N4 C16 H16B 109.5
H16A C16 H16B 109.5
N4 C16 H16C 109.5
H16A C16 H16C 109.5
H16B C16 H16C 109.5
SiC C17 H17A 109.5
SiC C17 H17B 109.5
H17A C17 H17B 109.5
SiC C17 H17C 109.5
H17A C17 H17C 109.5
H17B C17 H17C 109.5
SiC C18 H18A 109.5
SiC C18 H18B 109.5
H18A C18 H18B 109.5
SiC C18 H18C 109.5
H18A C18 H18C 109.5
H18B C18 H18C 109.5
NC C21 C22 123.6(3)
NC C21 H21 118.2
C22 C21 H21 118.2
C21 C22 C23 118.4(3)
C21 C22 H22 120.8
C23 C22 H22 120.8
C24 C23 C22 119.8(3)
C24 C23 H23 120.1
C22 C23 H23 120.1
C23 C24 C25 120.1(3)
C23 C24 H24 119.9
C25 C24 H24 119.9
N6 C25 NC 117.3(3)
N6 C25 C24 122.8(3)
NC C25 C24 119.9(3)
N6 C26 H26A 109.5
N6 C26 H26B 109.5
H26A C26 H26B 109.5
N6 C26 H26C 109.5
H26A C26 H26C 109.5
H26B C26 H26C 109.5
SiA C27 H27A 109.5
SiA C27 H27B 109.5
H27A C27 H27B 109.5
SiA C27 H27C 109.5
H27A C27 H27C 109.5
H27B C27 H27C 109.5
SiA C28 H28A 109.5
SiA C28 H28B 109.5
H28A C28 H28B 109.5
SiA C28 H28C 109.5
H28A C28 H28C 109.5
H28B C28 H28C 109.5
C56 C51 C52 115.3(3)
C56 C51 B1 123.5(3)
C52 C51 B1 120.6(3)
C53 C52 C51 122.4(3)
C53 C52 H52 118.8
C51 C52 H52 118.8
C52 C53 C54 120.6(3)
C52 C53 C57 120.0(3)
C54 C53 C57 119.4(3)
C55 C54 C53 118.2(3)
C55 C54 H54 120.9
C53 C54 H54 120.9
C54 C55 C56 120.7(3)
C54 C55 C58 119.3(3)
C56 C55 C58 120.1(3)
C55 C56 C51 122.7(3)
C55 C56 H56 118.6
C51 C56 H56 118.6
F2 C57 F1 107.5(3)
F2 C57 F3 106.3(3)
F1 C57 F3 106.0(3)
F2 C57 C53 113.3(3)
F1 C57 C53 111.7(3)
F3 C57 C53 111.6(3)
F5 C58 F6 105.4(3)
F5 C58 F4 107.1(3)
F6 C58 F4 105.5(3)
F5 C58 C55 113.0(3)
F6 C58 C55 112.3(3)
F4 C58 C55 113.0(3)
C62 C61 C66 115.7(3)
C62 C61 B1 123.7(3)
C66 C61 B1 120.0(3)
C63 C62 C61 122.2(3)
C63 C62 H62 118.9
C61 C62 H62 118.9
C62 C63 C64 121.4(3)
C62 C63 C67 118.3(3)
C64 C63 C67 120.3(3)
C65 C64 C63 117.6(3)
C65 C64 H64 121.2
C63 C64 H64 121.2
C64 C65 C66 121.1(3)
C64 C65 C68 120.8(3)
C66 C65 C68 118.0(3)
C65 C66 C61 122.0(3)
C65 C66 H66 119
C61 C66 H66 119
F9 C67 F8 106.7(3)
F9 C67 F7 106.5(3)
F8 C67 F7 106.5(3)
F9 C67 C63 113.3(3)
F8 C67 C63 112.0(3)
F7 C67 C63 111.4(3)
F10 C68 F12 110.6(4)
F10 C68 F11 105.7(4)
F12 C68 F11 101.1(3)
F10 C68 C65 114.8(3)
F12 C68 C65 112.9(3)
F11 C68 C65 110.7(3)
C72 C71 C76 115.9(3)
C72 C71 B1 123.2(3)
C76 C71 B1 120.5(3)
C73 C72 C71 122.0(3)
C73 C72 H72 119
C71 C72 H72 119
C74 C73 C72 121.0(3)
C74 C73 C77 120.9(3)
C72 C73 C77 118.0(3)
C73 C74 C75 118.2(3)
C73 C74 H74 120.9
C75 C74 H74 120.9
C74 C75 C76 121.0(3)
C74 C75 C78 119.7(3)
C76 C75 C78 119.2(3)
C75 C76 C71 122.0(3)
C75 C76 H76 119
C71 C76 H76 119
F14 C77 F13 106.7(3)
F14 C77 F15 106.4(3)
F13 C77 F15 105.9(3)
F14 C77 C73 112.5(3)
F13 C77 C73 112.4(3)
F15 C77 C73 112.5(3)
F16 C78 F17 106.6(4)
F16 C78 F18 105.9(3)
F17 C78 F18 106.5(4)
F16 C78 C75 114.0(3)
F17 C78 C75 111.8(3)
F18 C78 C75 111.5(3)
C86 C81 C82 115.5(3)
C86 C81 B1 125.0(3)
C82 C81 B1 119.4(3)
C83 C82 C81 123.0(3)
C83 C82 H82 118.5
C81 C82 H82 118.5
C82 C83 C84 120.8(3)
C82 C83 C87 118.1(3)
C84 C83 C87 121.1(3)
C83 C84 C85 117.1(3)
C83 C84 H84 121.5
C85 C84 H84 121.5
C86 C85 C84 121.6(3)
C86 C85 C88 118.9(3)
C84 C85 C88 119.6(3)
C81 C86 C85 121.9(3)
C81 C86 H86 119
C85 C86 H86 119
F19 C87 F21 108.0(3)
F19 C87 F20 106.7(3)
F21 C87 F20 105.1(3)
F19 C87 C83 113.5(3)
F21 C87 C83 111.2(3)
F20 C87 C83 111.8(3)
F22 C88 F23 108.6(3)
F22 C88 F24 105.0(3)
F23 C88 F24 104.7(3)
F22 C88 C85 112.9(3)
F23 C88 C85 112.6(3)
F24 C88 C85 112.5(3)
C5 NA C1 117.9(3)
C5 NA Ru 121.3(2)
C1 NA Ru 120.5(2)
C5 N2 C6 118.2(3)
C5 N2 SiB 123.3(2)
C6 N2 SiB 118.5(2)
C11 NB C15 117.9(3)
C11 NB Ru 121.7(2)
C15 NB Ru 119.8(2)
C15 N4 C16 118.1(3)
C15 N4 SiC 120.9(2)
C16 N4 SiC 118.3(2)
C21 NC C25 118.1(3)
C21 NC Ru 120.9(2)
C25 NC Ru 120.7(2)
C25 N6 C26 117.9(3)
C25 N6 SiA 123.7(2)
C26 N6 SiA 118.4(3)
N2 SiB C8 105.72(17)
N2 SiB C7 105.00(18)
C8 SiB C7 106.0(2)
N2 SiB Ru 97.34(9)
C8 SiB Ru 119.02(13)
C7 SiB Ru 121.31(15)
N4 SiC C17 107.57(16)
N4 SiC C18 106.11(15)
C17 SiC C18 109.63(17)
N4 SiC Ru 98.86(9)
C17 SiC Ru 117.72(13)
C18 SiC Ru 115.43(12)
N4 SiC HB 135.9(13)
C17 SiC HB 92.9(13)
C18 SiC HB 102.8(13)
Ru SiC HB 37.8(13)
N6 SiA C27 107.61(18)
N6 SiA C28 107.12(19)
C27 SiA C28 107.1(2)
N6 SiA Ru 98.10(10)
C27 SiA Ru 118.18(14)
C28 SiA Ru 117.41(13)
N6 SiA HA 135.5(16)
C27 SiA HA 103.4(16)
C28 SiA HA 92.9(16)
Ru SiA HA 38.2(16)
NA Ru NC 87.19(9)
NA Ru NB 93.41(9)
NC Ru NB 86.85(9)
NA Ru SiC 86.36(7)
NC Ru SiC 164.06(7)
NB Ru SiC 79.01(7)
NA Ru SiB 80.60(7)
NC Ru SiB 84.81(7)
NB Ru SiB 169.94(7)
SiC Ru SiB 108.44(3)
NA Ru SiA 162.58(7)
NC Ru SiA 78.11(7)
NB Ru SiA 95.04(7)
SiC Ru SiA 110.19(3)
SiB Ru SiA 88.73(3)
NA Ru HA 156.4(17)
NC Ru HA 115.8(17)
NB Ru HA 83.1(17)
SiC Ru HA 70.0(16)
SiB Ru HA 105.6(17)
SiA Ru HA 40.4(16)
NA Ru HB 85.9(17)
NC Ru HB 141.8(17)
NB Ru HB 131.0(17)
SiC Ru HB 52.1(17)
SiB Ru HB 57.0(17)
SiA Ru HB 99.8(17)
HA Ru HB 79(2)
C71 B1 C51 114.4(3)
C71 B1 C81 104.2(3)
C51 B1 C81 111.8(2)
C71 B1 C61 111.5(2)
C51 B1 C61 102.3(3)
C81 B1 C61 113.0(3)

loop_
_geom_bond_atom_site_label_1
_geom_bond_atom_site_label_2
_geom_bond_distance
C1 NA 1.366(4)
C1 C2 1.368(5)
C1 H1 0.95
C2 C3 1.391(5)
C2 H2 0.95
C3 C4 1.374(5)
C3 H3 0.95
C4 C5 1.408(5)
C4 H4 0.95
C5 N2 1.349(4)
C5 NA 1.364(4)
C6 N2 1.462(4)
C6 H6A 0.98
C6 H6B 0.98
C6 H6C 0.98
C7 SiB 1.884(4)
C7 H7A 0.98
C7 H7B 0.98
C7 H7C 0.98
C8 SiB 1.874(4)
C8 H8A 0.98
C8 H8B 0.98
C8 H8C 0.98
C11 NB 1.349(4)
C11 C12 1.369(5)
C11 H11 0.95
C12 C13 1.390(5)
C12 H12 0.95
C13 C14 1.358(5)
C13 H13 0.95
C14 C15 1.413(5)
C14 H14 0.95
C15 N4 1.359(4)
C15 NB 1.359(4)
C16 N4 1.465(4)
C16 H16A 0.98
C16 H16B 0.98
C16 H16C 0.98
C17 SiC 1.867(4)
C17 H17A 0.98
C17 H17B 0.98
C17 H17C 0.98
C18 SiC 1.870(4)
C18 H18A 0.98
C18 H18B 0.98
C18 H18C 0.98
C21 NC 1.357(4)
C21 C22 1.372(5)
C21 H21 0.95
C22 C23 1.388(5)
C22 H22 0.95
C23 C24 1.364(5)
C23 H23 0.95
C24 C25 1.417(5)
C24 H24 0.95
C25 N6 1.340(5)
C25 NC 1.372(4)
C26 N6 1.470(4)
C26 H26A 0.98
C26 H26B 0.98
C26 H26C 0.98
C27 SiA 1.862(4)
C27 H27A 0.98
C27 H27B 0.98
C27 H27C 0.98
C28 SiA 1.868(4)
C28 H28A 0.98
C28 H28B 0.98
C28 H28C 0.98
C51 C56 1.401(4)
C51 C52 1.405(4)
C51 B1 1.635(5)
C52 C53 1.391(5)
C52 H52 0.95
C53 C54 1.394(5)
C53 C57 1.497(5)
C54 C55 1.382(5)
C54 H54 0.95
C55 C56 1.390(4)
C55 C58 1.501(4)
C56 H56 0.95
C57 F2 1.328(4)
C57 F1 1.338(4)
C57 F3 1.343(4)
C58 F5 1.327(4)
C58 F6 1.332(4)
C58 F4 1.333(4)
C61 C62 1.398(4)
C61 C66 1.410(4)
C61 B1 1.642(4)
C62 C63 1.388(4)
C62 H62 0.95
C63 C64 1.389(5)
C63 C67 1.506(5)
C64 C65 1.385(5)
C64 H64 0.95
C65 C66 1.393(4)
C65 C68 1.495(5)
C66 H66 0.95
C67 F9 1.331(4)
C67 F8 1.332(4)
C67 F7 1.337(4)
C68 F10 1.255(5)
C68 F12 1.303(4)
C68 F11 1.345(5)
C71 C72 1.396(4)
C71 C76 1.402(4)
C71 B1 1.624(4)
C72 C73 1.396(4)
C72 H72 0.95
C73 C74 1.379(5)
C73 C77 1.497(4)
C74 C75 1.381(5)
C74 H74 0.95
C75 C76 1.392(5)
C75 C78 1.511(5)
C76 H76 0.95
C77 F14 1.333(4)
C77 F13 1.343(4)
C77 F15 1.347(4)
C78 F16 1.305(4)
C78 F17 1.313(5)
C78 F18 1.331(5)
C81 C86 1.390(4)
C81 C82 1.405(4)
C81 B1 1.640(5)
C82 C83 1.383(4)
C82 H82 0.95
C83 C84 1.390(4)
C83 C87 1.504(4)
C84 C85 1.397(4)
C84 H84 0.95
C85 C86 1.392(4)
C85 C88 1.504(4)
C86 H86 0.95
C87 F19 1.329(4)
C87 F21 1.341(4)
C87 F20 1.346(4)
C88 F22 1.320(4)
C88 F23 1.335(4)
C88 F24 1.344(4)
NA Ru 2.162(3)
N2 SiB 1.780(3)
NB Ru 2.244(3)
N4 SiC 1.776(3)
NC Ru 2.238(3)
N6 SiA 1.770(3)
SiB Ru 2.4105(9)
SiC Ru 2.3941(9)
SiC HB 1.89(4)
SiA Ru 2.4560(9)
SiA HA 1.62(4)
Ru HA 1.55(5)
Ru HB 1.47(4)
